data_4127703
loop_
_publ_author_name
'Huang, Hanchu'
'Wang, Wenqi'
'Zhou, Zefeng'
'Sun, Bohan'
'An, Meirui'
'Haeffner, Fredrik'
'Niu, Jia'

_publ_section_title
;
 Radical Ring-Closing/Ring-Opening Cascade Polymerization.
;
_journal_issue 32
_journal_name_full 'Journal of the American Chemical Society'
_journal_page_first 12493
_journal_page_last 12497
_journal_paper_doi 10.1021/jacs.9b05568
_journal_volume 141
_journal_year 2019
_chemical_formula_moiety 'C23 H30 N4 O6 S2 [+ solvent]'
_chemical_formula_sum 'C23 H30 N4 O6 S2'
_chemical_formula_weight 522.63
_space_group_crystal_system monoclinic
_space_group_IT_number 14
_space_group_name_Hall '-P 2ybc'
_space_group_name_H-M_alt 'P 1 21/c 1'
_symmetry_space_group_name_Hall '-P 2ybc'
_symmetry_space_group_name_H-M 'P 1 21/c 1'
_atom_sites_solution_hydrogens mixed
_atom_sites_solution_primary dual
_atom_sites_solution_secondary difmap
_audit_creation_method SHELXL-2016/6
_cell_angle_alpha 90
_cell_angle_beta 109.610(3)
_cell_angle_gamma 90
_cell_formula_units_Z 4
_cell_length_a 12.3464(6)
_cell_length_b 23.8926(11)
_cell_length_c 10.3661(5)
_cell_measurement_reflns_used 6840
_cell_measurement_temperature 123(2)
_cell_measurement_theta_max 66.56
_cell_measurement_theta_min 3.80
_cell_volume 2880.5(2)
_computing_cell_refinement 'SAINT (Bruker, 2014)'
_computing_data_collection 'APEX2 (Bruker, 2014)'
_computing_data_reduction 'SAINT (Bruker, 2014)'
_computing_molecular_graphics 'Bruker SHELXTL'
_computing_publication_material 'Bruker SHELXTL'
_computing_structure_refinement 'SHELXL-2016/6 (Sheldrick, 2016)'
_computing_structure_solution 'SHELXT 2016/6 (Sheldrick, 2016)'
_diffrn_ambient_temperature 123(2)
_diffrn_measured_fraction_theta_full 0.995
_diffrn_measured_fraction_theta_max 0.995
_diffrn_measurement_device_type 'Bruker Kappa DUO CCD diffractometer'
_diffrn_measurement_method '\f and \w scans'
_diffrn_radiation_monochromator mirrors
_diffrn_radiation_type CuK\a
_diffrn_radiation_wavelength 1.54178
_diffrn_reflns_av_R_equivalents 0.0350
_diffrn_reflns_av_unetI/netI 0.0346
_diffrn_reflns_Laue_measured_fraction_full 0.995
_diffrn_reflns_Laue_measured_fraction_max 0.995
_diffrn_reflns_limit_h_max 14
_diffrn_reflns_limit_h_min -14
_diffrn_reflns_limit_k_max 23
_diffrn_reflns_limit_k_min -28
_diffrn_reflns_limit_l_max 12
_diffrn_reflns_limit_l_min -11
_diffrn_reflns_number 17102
_diffrn_reflns_point_group_measured_fraction_full 0.995
_diffrn_reflns_point_group_measured_fraction_max 0.995
_diffrn_reflns_theta_full 66.714
_diffrn_reflns_theta_max 66.714
_diffrn_reflns_theta_min 3.801
_diffrn_source 'microfocus sealed tube'
_diffrn_source_type 'Incoatec I\uS'
_exptl_absorpt_coefficient_mu 2.020
_exptl_absorpt_correction_T_max 0.7528
_exptl_absorpt_correction_T_min 0.5071
_exptl_absorpt_correction_type multi-scan
_exptl_absorpt_process_details
;
Sheldrick, G.M. (2016). SADABS. Bruker AXS Inc. Madison, WI USA.
;
_exptl_crystal_colour colorless
_exptl_crystal_density_diffrn 1.205
_exptl_crystal_density_meas ?
_exptl_crystal_density_method none
_exptl_crystal_description needle
_exptl_crystal_F_000 1104
_exptl_crystal_size_max 0.560
_exptl_crystal_size_mid 0.160
_exptl_crystal_size_min 0.100
_refine_diff_density_max 0.420
_refine_diff_density_min -0.282
_refine_diff_density_rms 0.052
_refine_ls_extinction_method none
_refine_ls_goodness_of_fit_ref 1.032
_refine_ls_hydrogen_treatment mixed
_refine_ls_matrix_type full
_refine_ls_number_parameters 483
_refine_ls_number_reflns 5075
_refine_ls_number_restraints 422
_refine_ls_restrained_S_all 1.014
_refine_ls_R_factor_all 0.0672
_refine_ls_R_factor_gt 0.0565
_refine_ls_shift/su_max 0.000
_refine_ls_shift/su_mean 0.000
_refine_ls_structure_factor_coef Fsqd
_refine_ls_weighting_details 'w=1/[\s^2^(Fo^2^)+(0.0913P)^2^+1.7965P] where P=(Fo^2^+2Fc^2^)/3'
_refine_ls_weighting_scheme calc
_refine_ls_wR_factor_gt 0.1592
_refine_ls_wR_factor_ref 0.1709
_reflns_Friedel_coverage 0.000
_reflns_number_gt 4145
_reflns_number_total 5075
_reflns_threshold_expression 'I > 2\s(I)'
_cod_data_source_file ja9b05568_si_002.cif
_cod_data_source_block C23H30N4O6S2
_cod_depositor_comments
;
The following automatic conversions were performed:

'_exptl_crystal_density_meas' value 'not measured' was changed to '?'
- the value is perceived as not measured.

Automatic conversion script
Id: cif_fix_values 4973 2017-02-22 13:04:09Z antanas 
;
_cod_database_code 4127703
_shelx_shelxl_version_number 2016/6
_shelx_space_group_comment
;
The symmetry employed for this shelxl refinement is uniquely defined
by the following loop, which should always be used as a source of
symmetry information in preference to the above space-group names.
They are only intended as comments.
;
_shelx_estimated_absorpt_t_min 0.398
_shelx_estimated_absorpt_t_max 0.824

loop_
_space_group_symop_operation_xyz
'x, y, z'
'-x, y+1/2, -z+1/2'
'-x, -y, -z'
'x, -y-1/2, z-1/2'

loop_
_atom_site_label
_atom_site_type_symbol
_atom_site_fract_x
_atom_site_fract_y
_atom_site_fract_z
_atom_site_U_iso_or_equiv
_atom_site_adp_type
_atom_site_occupancy
_atom_site_site_symmetry_order
_atom_site_calc_flag
_atom_site_refinement_flags_posn
_atom_site_refinement_flags_adp
_atom_site_refinement_flags_occupancy
_atom_site_disorder_assembly
_atom_site_disorder_group
S1 S 0.64558(6) 0.91240(2) 0.72115(8) 0.0504(2) Uani 1 1 d . . . . .
C1 C 0.4432(7) 0.9352(8) 0.5245(11) 0.056(3) Uani 0.580(3) 1 d D . P A 1
H1A H 0.479371 0.911487 0.471988 0.067 Uiso 0.580(3) 1 calc R U P A 1
H1B H 0.423954 0.971884 0.478153 0.067 Uiso 0.580(3) 1 calc R U P A 1
C2 C 0.3381(5) 0.9079(3) 0.5329(7) 0.0682(19) Uani 0.580(3) 1 d D . P A 1
H2 H 0.339620 0.870187 0.562687 0.082 Uiso 0.580(3) 1 calc R U P A 1
C3 C 0.2395(5) 0.9383(3) 0.4970(7) 0.0646(16) Uani 0.580(3) 1 d D . P A 1
H3 H 0.239197 0.973596 0.454867 0.078 Uiso 0.580(3) 1 calc R U P A 1
C4 C 0.1316(6) 0.9199(6) 0.5191(9) 0.076(3) Uani 0.420(3) 1 d D . P A 1
H4A H 0.112279 0.946836 0.580528 0.091 Uiso 0.420(3) 1 calc R U P A 1
H4B H 0.144561 0.882910 0.564927 0.091 Uiso 0.420(3) 1 calc R U P A 1
S2 S 0.02182(18) 0.91522(13) 0.3740(3) 0.0661(7) Uani 0.420(3) 1 d D . P A 1
C5 C -0.0935(6) 0.9033(4) 0.4462(10) 0.058(2) Uani 0.420(3) 1 d D . P A 1
H5 H -0.079254 0.928853 0.526618 0.069 Uiso 0.420(3) 1 calc R U P A 1
C23 C -0.2060(9) 0.9167(5) 0.3495(12) 0.078(2) Uani 0.420(3) 1 d D . P A 1
H23A H -0.206902 0.955821 0.320480 0.117 Uiso 0.420(3) 1 calc R U P A 1
H23B H -0.222707 0.892168 0.269504 0.117 Uiso 0.420(3) 1 calc R U P A 1
H23C H -0.264347 0.911321 0.393223 0.117 Uiso 0.420(3) 1 calc R U P A 1
C6 C -0.0799(9) 0.8437(4) 0.4999(16) 0.046(2) Uani 0.420(3) 1 d D . P A 1
O3 O -0.0129(5) 0.8328(4) 0.6177(7) 0.0580(16) Uani 0.420(3) 1 d D . P A 1
O4 O -0.1444(6) 0.8077(3) 0.4225(8) 0.0474(14) Uani 0.420(3) 1 d D . P A 1
C7 C -0.1289(10) 0.7463(4) 0.4609(17) 0.057(2) Uani 0.580(3) 1 d D . P A 1
H7A H -0.106929 0.742792 0.561534 0.069 Uiso 0.580(3) 1 calc R U P A 1
H7B H -0.203129 0.726775 0.419143 0.069 Uiso 0.580(3) 1 calc R U P A 1
C8 C -0.0416(6) 0.7192(3) 0.4163(7) 0.0617(15) Uani 0.580(3) 1 d D . P A 1
H8A H 0.032453 0.739221 0.455295 0.074 Uiso 0.580(3) 1 calc R U P A 1
H8B H -0.064717 0.720979 0.315216 0.074 Uiso 0.580(3) 1 calc R U P A 1
C9 C -0.0262(5) 0.6581(3) 0.4623(7) 0.0572(14) Uani 0.580(3) 1 d D . P A 1
H9A H -0.001393 0.657313 0.563608 0.069 Uiso 0.580(3) 1 calc R U P A 1
H9B H -0.102210 0.639514 0.427429 0.069 Uiso 0.580(3) 1 calc R U P A 1
C10 C 0.0571(5) 0.6242(2) 0.4188(7) 0.0630(13) Uani 0.580(3) 1 d D . P A 1
H10A H 0.132164 0.643744 0.447177 0.076 Uiso 0.580(3) 1 calc R U P A 1
H10B H 0.029102 0.621416 0.317627 0.076 Uiso 0.580(3) 1 calc R U P A 1
C11 C 0.0737(6) 0.5660(3) 0.4792(10) 0.0724(18) Uani 0.580(3) 1 d D . P A 1
H11A H 0.112464 0.569165 0.579369 0.087 Uiso 0.580(3) 1 calc R U P A 1
H11B H -0.002965 0.549265 0.463660 0.087 Uiso 0.580(3) 1 calc R U P A 1
C12 C 0.1407(10) 0.5276(6) 0.424(3) 0.081(5) Uani 0.580(3) 1 d D . P A 1
H12A H 0.141682 0.490631 0.467737 0.097 Uiso 0.580(3) 1 calc R U P A 1
H12B H 0.098806 0.523032 0.325199 0.097 Uiso 0.580(3) 1 calc R U P A 1
C1X C 0.4468(11) 0.9248(11) 0.5252(13) 0.066(5) Uani 0.420(3) 1 d D . P A 2
H1X1 H 0.473176 0.943856 0.456247 0.079 Uiso 0.420(3) 1 calc R U P A 2
H1X2 H 0.455295 0.884022 0.515366 0.079 Uiso 0.420(3) 1 calc R U P A 2
C2X C 0.3264(10) 0.9377(6) 0.4977(14) 0.099(3) Uani 0.420(3) 1 d D . P A 2
H2X H 0.312489 0.976798 0.496497 0.119 Uiso 0.420(3) 1 calc R U P A 2
C3X C 0.2386(10) 0.9103(5) 0.4757(15) 0.088(4) Uani 0.420(3) 1 d D . P A 2
H3X H 0.252327 0.877066 0.433265 0.106 Uiso 0.420(3) 1 calc R U P A 2
C4X C 0.1212(14) 0.9029(15) 0.482(2) 0.221(16) Uiso 0.420(3) 1 d D . P A 2
H4X1 H 0.099949 0.936668 0.523275 0.265 Uiso 0.420(3) 1 calc R U P A 2
H4X2 H 0.121239 0.870659 0.541999 0.265 Uiso 0.420(3) 1 calc R U P A 2
S2X S 0.0208(2) 0.89181(13) 0.3252(2) 0.0614(6) Uani 0.420(3) 1 d D . P A 2
C5X C -0.1115(6) 0.8831(3) 0.3593(9) 0.0604(18) Uani 0.420(3) 1 d D . P A 2
H5X H -0.172800 0.875316 0.269599 0.072 Uiso 0.420(3) 1 calc R U P A 2
C23X C -0.1503(9) 0.9332(4) 0.4214(12) 0.078(2) Uani 0.420(3) 1 d D . P A 2
H23D H -0.158240 0.965656 0.361139 0.117 Uiso 0.420(3) 1 calc R U P A 2
H23E H -0.224613 0.925037 0.432195 0.117 Uiso 0.420(3) 1 calc R U P A 2
H23F H -0.093300 0.941414 0.511207 0.117 Uiso 0.420(3) 1 calc R U P A 2
C6X C -0.0962(11) 0.8302(5) 0.4440(14) 0.055(2) Uani 0.420(3) 1 d D . P A 2
O3X O -0.0632(12) 0.8346(5) 0.5700(10) 0.101(4) Uani 0.420(3) 1 d D . P A 2
O4X O -0.1307(7) 0.7861(4) 0.3820(7) 0.0733(19) Uani 0.420(3) 1 d D . P A 2
C7X C -0.124(2) 0.7313(6) 0.460(3) 0.082(5) Uani 0.420(3) 1 d D . P A 2
H7X1 H -0.107800 0.739928 0.557797 0.099 Uiso 0.420(3) 1 calc R U P A 2
H7X2 H -0.200586 0.712858 0.425656 0.099 Uiso 0.420(3) 1 calc R U P A 2
C8X C -0.0388(9) 0.6927(6) 0.4470(15) 0.093(4) Uani 0.420(3) 1 d D . P A 2
H8X1 H 0.037394 0.711108 0.482099 0.112 Uiso 0.420(3) 1 calc R U P A 2
H8X2 H -0.054801 0.684709 0.348619 0.112 Uiso 0.420(3) 1 calc R U P A 2
C9X C -0.0327(9) 0.6388(4) 0.5204(12) 0.079(3) Uani 0.420(3) 1 d D . P A 2
H9X1 H -0.105917 0.618422 0.478249 0.095 Uiso 0.420(3) 1 calc R U P A 2
H9X2 H -0.025297 0.646874 0.616635 0.095 Uiso 0.420(3) 1 calc R U P A 2
C10X C 0.0670(8) 0.6006(4) 0.5193(11) 0.083(3) Uani 0.420(3) 1 d D . P A 2
H10C H 0.136083 0.624357 0.536568 0.100 Uiso 0.420(3) 1 calc R U P A 2
H10D H 0.082563 0.574632 0.597907 0.100 Uiso 0.420(3) 1 calc R U P A 2
C11X C 0.0544(8) 0.5656(4) 0.3924(10) 0.064(2) Uani 0.420(3) 1 d D . P A 2
H11C H -0.023146 0.548562 0.360125 0.077 Uiso 0.420(3) 1 calc R U P A 2
H11D H 0.060784 0.590490 0.318899 0.077 Uiso 0.420(3) 1 calc R U P A 2
C12X C 0.1416(12) 0.5206(7) 0.416(4) 0.064(4) Uani 0.420(3) 1 d D . P A 2
H12C H 0.120573 0.495558 0.335517 0.076 Uiso 0.420(3) 1 calc R U P A 2
H12D H 0.141178 0.498040 0.496267 0.076 Uiso 0.420(3) 1 calc R U P A 2
C3Y C 0.2395(5) 0.9383(3) 0.4970(7) 1.000 Uiso 0 1 d D U P B 3
C4Y C 0.1116(14) 0.9316(13) 0.435(2) 0.092(8) Uiso 0.160(2) 1 d D . P B 3
H4Y1 H 0.093647 0.903047 0.361757 0.110 Uiso 0.160(2) 1 calc R U P B 3
H4Y2 H 0.076999 0.967517 0.393462 0.110 Uiso 0.160(2) 1 calc R U P B 3
S2Y S 0.0555(5) 0.9125(3) 0.5531(6) 0.0770(18) Uiso 0.160(2) 1 d D . P B 3
C5Y C -0.0859(14) 0.8840(10) 0.469(2) 0.065(8) Uiso 0.160(2) 1 d D . P B 3
H5Y H -0.123986 0.884144 0.540651 0.078 Uiso 0.160(2) 1 calc R U P B 3
C23Y C -0.165(2) 0.9139(15) 0.352(3) 0.090(10) Uiso 0.160(2) 1 d D . P B 3
H23G H -0.171384 0.953092 0.376688 0.134 Uiso 0.160(2) 1 calc R U P B 3
H23H H -0.136376 0.912355 0.274599 0.134 Uiso 0.160(2) 1 calc R U P B 3
H23I H -0.241396 0.896332 0.325281 0.134 Uiso 0.160(2) 1 calc R U P B 3
C6Y C -0.070(4) 0.8226(11) 0.442(4) 0.42(12) Uiso 0.160(2) 1 d D . P B 3
O3Y O -0.055(2) 0.8105(10) 0.332(2) 0.122(7) Uiso 0.160(2) 1 d D . P B 3
O4Y O -0.1195(17) 0.7901(9) 0.499(2) 0.086(5) Uiso 0.160(2) 1 d D . P B 3
C13 C 0.3453(3) 0.55320(11) 0.5578(4) 0.0596(7) Uani 1 1 d . . . . .
H13 H 0.342041 0.552608 0.648028 0.072 Uiso 1 1 calc R U . . .
C14 C 0.4388(3) 0.56497(9) 0.5202(3) 0.0517(6) Uani 1 1 d . . . . .
C15 C 0.5598(3) 0.57739(10) 0.6028(3) 0.0576(7) Uani 1 1 d . . . . .
H15A H 0.576554 0.561868 0.696021 0.069 Uiso 1 1 calc R U . . .
H15B H 0.611401 0.558808 0.560717 0.069 Uiso 1 1 calc R U . . .
C16 C 0.5498(2) 0.66520(10) 0.7055(3) 0.0483(6) Uani 1 1 d . . . . .
C17 C 0.5761(2) 0.72608(9) 0.7066(2) 0.0408(5) Uani 1 1 d . . . . .
C18 C 0.6410(2) 0.74823(10) 0.6328(2) 0.0431(5) Uani 1 1 d . . . . .
H18 H 0.670944 0.724196 0.579904 0.052 Uiso 1 1 calc R U . . .
C19 C 0.6624(2) 0.80487(10) 0.6356(3) 0.0452(6) Uani 1 1 d . . . . .
H19 H 0.706730 0.820107 0.584774 0.054 Uiso 1 1 calc R U . . .
C20 C 0.6186(2) 0.83925(9) 0.7134(2) 0.0412(5) Uani 1 1 d . . . . .
C21 C 0.5532(2) 0.81783(10) 0.7882(3) 0.0460(6) Uani 1 1 d . . . . .
H21 H 0.523530 0.841938 0.841150 0.055 Uiso 1 1 calc R U . . .
C22 C 0.5322(2) 0.76109(10) 0.7843(2) 0.0446(6) Uani 1 1 d . . . . .
H22 H 0.487623 0.745864 0.834850 0.054 Uiso 1 1 calc R U . . .
N1 N 0.5221(2) 0.94262(9) 0.6662(3) 0.0522(5) Uani 1 1 d D . . . .
H1N H 0.493(3) 0.9419(14) 0.729(3) 0.063 Uiso 1 1 d D U . . .
N2 N 0.2593(2) 0.54269(9) 0.4414(3) 0.0598(6) Uani 1 1 d D . . . .
N3 N 0.2950(2) 0.54785(9) 0.3335(3) 0.0582(6) Uani 1 1 d . . . . .
N4 N 0.4045(2) 0.56127(9) 0.3810(3) 0.0536(6) Uani 1 1 d . . . . .
O1 O 0.70592(19) 0.92400(8) 0.6282(2) 0.0652(6) Uani 1 1 d . . . . .
O2 O 0.69577(18) 0.92742(8) 0.8627(2) 0.0608(5) Uani 1 1 d . . . . .
O5 O 0.58330(17) 0.63752(7) 0.61256(19) 0.0521(5) Uani 1 1 d . . . . .
O6 O 0.5037(2) 0.64352(8) 0.7781(2) 0.0671(6) Uani 1 1 d . . . . .

loop_
_atom_site_aniso_label
_atom_site_aniso_U_11
_atom_site_aniso_U_22
_atom_site_aniso_U_33
_atom_site_aniso_U_23
_atom_site_aniso_U_13
_atom_site_aniso_U_12
S1 0.0606(4) 0.0242(3) 0.0737(5) -0.0002(3) 0.0323(3) -0.0019(2)
C1 0.060(4) 0.040(5) 0.074(5) 0.001(4) 0.032(3) 0.003(3)
C2 0.066(4) 0.036(3) 0.088(4) 0.036(3) 0.006(3) -0.010(2)
C3 0.064(4) 0.069(5) 0.068(4) 0.012(4) 0.031(3) -0.005(3)
C4 0.055(4) 0.126(8) 0.057(4) 0.025(5) 0.033(3) -0.011(4)
S2 0.0471(10) 0.0751(17) 0.0695(16) 0.0155(12) 0.0107(10) -0.0086(10)
C5 0.057(4) 0.046(4) 0.072(6) 0.006(4) 0.023(4) 0.005(4)
C23 0.071(5) 0.081(5) 0.094(6) 0.025(4) 0.043(4) 0.034(4)
C6 0.036(4) 0.049(5) 0.051(6) 0.004(4) 0.011(4) 0.003(3)
O3 0.059(3) 0.061(3) 0.050(4) 0.001(3) 0.012(3) -0.002(3)
O4 0.038(3) 0.044(4) 0.056(4) -0.005(3) 0.011(3) 0.009(3)
C7 0.047(4) 0.058(4) 0.065(5) 0.005(4) 0.016(3) -0.002(3)
C8 0.064(3) 0.059(4) 0.062(3) 0.010(3) 0.022(3) 0.005(3)
C9 0.050(3) 0.064(4) 0.061(4) 0.024(3) 0.023(3) 0.005(3)
C10 0.067(3) 0.047(3) 0.086(4) 0.000(3) 0.039(3) -0.006(2)
C11 0.078(4) 0.049(4) 0.106(6) 0.014(4) 0.052(4) -0.004(3)
C12 0.079(5) 0.055(6) 0.128(14) 0.018(6) 0.059(7) 0.005(5)
C1X 0.097(8) 0.054(10) 0.052(6) 0.025(5) 0.031(5) 0.024(5)
C2X 0.098(7) 0.080(8) 0.120(10) -0.041(7) 0.039(6) -0.001(5)
C3X 0.105(8) 0.054(6) 0.119(10) -0.011(6) 0.056(7) -0.002(5)
S2X 0.0563(11) 0.0795(16) 0.0522(12) -0.0153(10) 0.0230(9) 0.0078(10)
C5X 0.054(4) 0.071(5) 0.061(5) 0.008(4) 0.026(3) 0.023(4)
C23X 0.071(5) 0.081(5) 0.094(6) 0.025(4) 0.043(4) 0.034(4)
C6X 0.040(5) 0.070(5) 0.046(5) -0.003(4) 0.001(5) 0.002(4)
O3X 0.176(12) 0.066(5) 0.048(5) -0.009(4) 0.022(6) 0.014(7)
O4X 0.075(4) 0.078(5) 0.056(4) -0.004(3) 0.006(3) -0.014(4)
C7X 0.090(9) 0.075(7) 0.084(9) 0.006(8) 0.032(7) 0.006(7)
C8X 0.064(6) 0.078(8) 0.142(12) 0.042(8) 0.040(6) 0.012(7)
C9X 0.096(6) 0.064(6) 0.081(7) -0.005(5) 0.035(5) 0.004(5)
C10X 0.093(6) 0.051(5) 0.105(7) -0.010(5) 0.032(5) 0.005(4)
C11X 0.068(5) 0.067(5) 0.070(5) 0.008(4) 0.039(5) -0.005(4)
C12X 0.078(6) 0.037(6) 0.096(11) -0.017(6) 0.056(7) -0.017(5)
C13 0.090(2) 0.0287(13) 0.0788(19) 0.0046(12) 0.0536(17) 0.0057(13)
C14 0.0789(18) 0.0176(11) 0.0705(17) -0.0020(10) 0.0409(14) 0.0007(11)
C15 0.086(2) 0.0215(12) 0.0731(18) -0.0045(11) 0.0364(16) 0.0019(12)
C16 0.0736(17) 0.0273(12) 0.0473(14) 0.0020(10) 0.0247(12) 0.0020(11)
C17 0.0583(14) 0.0270(11) 0.0387(12) 0.0009(9) 0.0184(10) 0.0023(10)
C18 0.0590(14) 0.0303(11) 0.0462(13) -0.0002(9) 0.0257(11) 0.0057(10)
C19 0.0552(14) 0.0331(12) 0.0555(15) 0.0045(10) 0.0294(12) 0.0035(10)
C20 0.0531(13) 0.0242(11) 0.0490(13) 0.0014(9) 0.0208(11) 0.0004(9)
C21 0.0643(15) 0.0290(11) 0.0542(14) -0.0058(10) 0.0323(12) -0.0013(11)
C22 0.0635(15) 0.0317(12) 0.0459(13) -0.0013(10) 0.0278(12) -0.0028(10)
N1 0.0698(14) 0.0315(10) 0.0640(14) 0.0070(10) 0.0339(11) 0.0054(10)
N2 0.0771(16) 0.0324(11) 0.0855(18) 0.0030(11) 0.0478(14) 0.0000(11)
N3 0.0731(15) 0.0393(12) 0.0769(16) -0.0018(11) 0.0446(13) -0.0041(11)
N4 0.0710(15) 0.0313(11) 0.0695(15) -0.0048(10) 0.0380(12) -0.0038(10)
O1 0.0769(13) 0.0362(10) 0.1009(16) 0.0051(10) 0.0542(12) -0.0058(9)
O2 0.0690(12) 0.0318(9) 0.0795(14) -0.0098(9) 0.0222(10) -0.0022(8)
O5 0.0801(13) 0.0242(8) 0.0615(11) -0.0072(7) 0.0362(10) -0.0015(8)
O6 0.1275(19) 0.0289(9) 0.0637(12) 0.0030(8) 0.0569(13) -0.0048(10)

loop_
_atom_type_symbol
_atom_type_description
_atom_type_scat_dispersion_real
_atom_type_scat_dispersion_imag
_atom_type_scat_source
C C 0.0181 0.0091 'International Tables Vol C Tables 4.2.6.8 and 6.1.1.4'
H H 0.0000 0.0000 'International Tables Vol C Tables 4.2.6.8 and 6.1.1.4'
N N 0.0311 0.0180 'International Tables Vol C Tables 4.2.6.8 and 6.1.1.4'
O O 0.0492 0.0322 'International Tables Vol C Tables 4.2.6.8 and 6.1.1.4'
S S 0.3331 0.5567 'International Tables Vol C Tables 4.2.6.8 and 6.1.1.4'

loop_
_geom_angle_atom_site_label_1
_geom_angle_atom_site_label_2
_geom_angle_atom_site_label_3
_geom_angle
O1 S1 O2 119.84(14)
O1 S1 N1 108.70(13)
O2 S1 N1 106.44(13)
O1 S1 C20 107.01(12)
O2 S1 C20 107.63(12)
N1 S1 C20 106.54(12)
N1 C1 C2 107.1(8)
N1 C1 H1A 110.3
C2 C1 H1A 110.3
N1 C1 H1B 110.3
C2 C1 H1B 110.3
H1A C1 H1B 108.6
C3 C2 C1 118.1(9)
C3 C2 H2 120.9
C1 C2 H2 120.9
C2 C3 C4 124.4(8)
C2 C3 H3 117.8
C4 C3 H3 117.8
C3 C4 S2 112.4(5)
C3 C4 H4A 109.1
S2 C4 H4A 109.1
C3 C4 H4B 109.1
S2 C4 H4B 109.1
H4A C4 H4B 107.9
C4 S2 C5 98.6(4)
C23 C5 C6 115.1(8)
C23 C5 S2 112.1(8)
C6 C5 S2 106.8(6)
C23 C5 H5 107.5
C6 C5 H5 107.5
S2 C5 H5 107.5
C5 C23 H23A 109.5
C5 C23 H23B 109.5
H23A C23 H23B 109.5
C5 C23 H23C 109.5
H23A C23 H23C 109.5
H23B C23 H23C 109.5
O3 C6 O4 123.4(8)
O3 C6 C5 120.5(12)
O4 C6 C5 115.9(11)
C6 O4 C7 119.7(9)
C8 C7 O4 112.9(7)
C8 C7 H7A 109.0
O4 C7 H7A 109.0
C8 C7 H7B 109.0
O4 C7 H7B 109.0
H7A C7 H7B 107.8
C7 C8 C9 110.7(6)
C7 C8 H8A 109.5
C9 C8 H8A 109.5
C7 C8 H8B 109.5
C9 C8 H8B 109.5
H8A C8 H8B 108.1
C10 C9 C8 116.7(6)
C10 C9 H9A 108.1
C8 C9 H9A 108.1
C10 C9 H9B 108.1
C8 C9 H9B 108.1
H9A C9 H9B 107.3
C9 C10 C11 112.6(5)
C9 C10 H10A 109.1
C11 C10 H10A 109.1
C9 C10 H10B 109.1
C11 C10 H10B 109.1
H10A C10 H10B 107.8
C12 C11 C10 115.5(11)
C12 C11 H11A 108.4
C10 C11 H11A 108.4
C12 C11 H11B 108.4
C10 C11 H11B 108.4
H11A C11 H11B 107.5
N2 C12 C11 118.1(9)
N2 C12 H12A 107.8
C11 C12 H12A 107.8
N2 C12 H12B 107.8
C11 C12 H12B 107.8
H12A C12 H12B 107.1
N2 C13 C14 105.9(3)
N2 C13 H13 127.1
C14 C13 H13 127.1
N4 C14 C13 107.2(3)
N4 C14 C15 121.3(2)
C13 C14 C15 131.4(3)
O5 C15 C14 112.0(2)
O5 C15 H15A 109.2
C14 C15 H15A 109.2
O5 C15 H15B 109.2
C14 C15 H15B 109.2
H15A C15 H15B 107.9
O6 C16 O5 124.1(2)
O6 C16 C17 124.3(2)
O5 C16 C17 111.5(2)
C18 C17 C22 120.0(2)
C18 C17 C16 122.3(2)
C22 C17 C16 117.7(2)
C19 C18 C17 120.4(2)
C19 C18 H18 119.8
C17 C18 H18 119.8
C18 C19 C20 119.1(2)
C18 C19 H19 120.5
C20 C19 H19 120.5
C19 C20 C21 121.4(2)
C19 C20 S1 120.47(18)
C21 C20 S1 118.15(18)
C22 C21 C20 119.0(2)
C22 C21 H21 120.5
C20 C21 H21 120.5
C21 C22 C17 120.1(2)
C21 C22 H22 119.9
C17 C22 H22 119.9
C1 N1 S1 122.0(6)
C1 N1 H1N 117(2)
S1 N1 H1N 109(2)
C13 N2 N3 110.6(2)
C13 N2 C12 128.0(12)
N3 N2 C12 121.3(12)
N4 N3 N2 107.2(3)
N3 N4 C14 109.1(2)
C16 O5 C15 115.6(2)

loop_
_geom_bond_atom_site_label_1
_geom_bond_atom_site_label_2
_geom_bond_distance
S1 O1 1.429(2)
S1 O2 1.434(2)
S1 N1 1.608(2)
S1 C20 1.776(2)
C1 N1 1.475(9)
C1 C2 1.481(11)
C1 H1A 0.9900
C1 H1B 0.9900
C2 C3 1.357(8)
C2 H2 0.9500
C3 C4 1.492(8)
C3 H3 0.9500
C4 S2 1.656(9)
C4 H4A 0.9900
C4 H4B 0.9900
S2 C5 1.840(8)
C5 C23 1.450(11)
C5 C6 1.518(10)
C5 H5 1.0000
C23 H23A 0.9800
C23 H23B 0.9800
C23 H23C 0.9800
C6 O3 1.251(14)
C6 O4 1.260(14)
O4 C7 1.515(9)
C7 C8 1.460(10)
C7 H7A 0.9900
C7 H7B 0.9900
C8 C9 1.528(9)
C8 H8A 0.9900
C8 H8B 0.9900
C9 C10 1.492(7)
C9 H9A 0.9900
C9 H9B 0.9900
C10 C11 1.511(7)
C10 H10A 0.9900
C10 H10B 0.9900
C11 C12 1.470(13)
C11 H11A 0.9900
C11 H11B 0.9900
C12 N2 1.460(10)
C12 H12A 0.9900
C12 H12B 0.9900
C13 N2 1.336(4)
C13 C14 1.366(4)
C13 H13 0.9500
C14 N4 1.364(4)
C14 C15 1.481(4)
C15 O5 1.462(3)
C15 H15A 0.9900
C15 H15B 0.9900
C16 O6 1.202(3)
C16 O5 1.344(3)
C16 C17 1.490(3)
C17 C18 1.386(3)
C17 C22 1.391(3)
C18 C19 1.377(3)
C18 H18 0.9500
C19 C20 1.382(3)
C19 H19 0.9500
C20 C21 1.391(3)
C21 C22 1.378(3)
C21 H21 0.9500
C22 H22 0.9500
N1 H1N 0.841(18)
N2 N3 1.339(3)
N3 N4 1.313(3)

loop_
_geom_hbond_atom_site_label_D
_geom_hbond_atom_site_label_H
_geom_hbond_atom_site_label_A
_geom_hbond_distance_DH
_geom_hbond_distance_HA
_geom_hbond_distance_DA
_geom_hbond_angle_DHA
_geom_hbond_site_symmetry_A
N1 H1N N4 0.841(18) 2.201(19) 3.041(3) 176(3) 4_576

loop_
_geom_torsion_atom_site_label_1
_geom_torsion_atom_site_label_2
_geom_torsion_atom_site_label_3
_geom_torsion_atom_site_label_4
_geom_torsion
N1 C1 C2 C3 111.0(10)
C1 C2 C3 C4 -170.6(9)
C2 C3 C4 S2 -120.2(9)
C3 C4 S2 C5 -171.5(9)
C4 S2 C5 C23 159.6(9)
C4 S2 C5 C6 -73.4(9)
C23 C5 C6 O3 -149.5(10)
S2 C5 C6 O3 85.4(11)
C23 C5 C6 O4 26.5(14)
S2 C5 C6 O4 -98.6(8)
O3 C6 O4 C7 -10.2(14)
C5 C6 O4 C7 173.9(8)
C6 O4 C7 C8 -85.4(13)
O4 C7 C8 C9 177.8(9)
C7 C8 C9 C10 177.5(8)
C8 C9 C10 C11 175.1(7)
C9 C10 C11 C12 171.1(10)
C10 C11 C12 N2 61(2)
N2 C13 C14 N4 0.3(3)
N2 C13 C14 C15 -177.0(2)
N4 C14 C15 O5 84.6(3)
C13 C14 C15 O5 -98.4(3)
O6 C16 C17 C18 172.3(3)
O5 C16 C17 C18 -8.1(4)
O6 C16 C17 C22 -8.2(4)
O5 C16 C17 C22 171.4(2)
C22 C17 C18 C19 -0.1(4)
C16 C17 C18 C19 179.4(2)
C17 C18 C19 C20 0.2(4)
C18 C19 C20 C21 -0.2(4)
C18 C19 C20 S1 179.3(2)
O1 S1 C20 C19 4.9(3)
O2 S1 C20 C19 -125.1(2)
N1 S1 C20 C19 121.0(2)
O1 S1 C20 C21 -175.6(2)
O2 S1 C20 C21 54.4(2)
N1 S1 C20 C21 -59.4(2)
C19 C20 C21 C22 0.1(4)
S1 C20 C21 C22 -179.5(2)
C20 C21 C22 C17 0.1(4)
C18 C17 C22 C21 0.0(4)
C16 C17 C22 C21 -179.6(2)
C2 C1 N1 S1 117.2(8)
O1 S1 N1 C1 51.7(7)
O2 S1 N1 C1 -177.9(7)
C20 S1 N1 C1 -63.3(7)
C14 C13 N2 N3 -0.5(3)
C14 C13 N2 C12 179.7(7)
C11 C12 N2 C13 57(2)
C11 C12 N2 N3 -122.6(17)
C13 N2 N3 N4 0.5(3)
C12 N2 N3 N4 -179.7(6)
C12X N2 N3 N4 -172.4(8)
N2 N3 N4 C14 -0.3(3)
C13 C14 N4 N3 0.0(3)
C15 C14 N4 N3 177.6(2)
O6 C16 O5 C15 0.3(4)
C17 C16 O5 C15 -179.3(2)
C14 C15 O5 C16 80.2(3)
